data_7014194
loop_
_publ_author_name
'Schneider, Daniel'
'Schier, Annette'
'Schmidbaur, Hubert'

_publ_section_title
;
 Governing the oxidative addition of iodine to gold(I) complexes by
 ligand tuning.
;
_journal_issue 13
_journal_name_full 'Dalton transactions (Cambridge, England : 2003)'
_journal_page_first 1995
_journal_page_last 2005
_journal_paper_doi 10.1039/b403005b
_journal_year 2004
_chemical_formula_moiety '[(dppm)(AuBr)2Br22CH2Cl2]'
_chemical_formula_sum 'C27 H26 Au2 Br4 Cl4 P2'
_chemical_formula_weight 1267.79
_chemical_name_systematic
;
?
;
_space_group_IT_number 14
_symmetry_cell_setting monoclinic
_symmetry_space_group_name_Hall '-P 2yn'
_symmetry_space_group_name_H-M 'P 1 21/n 1'
_atom_sites_solution_hydrogens geom
_atom_sites_solution_primary direct
_atom_sites_solution_secondary difmap
_audit_creation_method SHELXL-97
_cell_angle_alpha 90.00
_cell_angle_beta 96.162(1)
_cell_angle_gamma 90.00
_cell_formula_units_Z 4
_cell_length_a 11.1186(1)
_cell_length_b 15.8399(1)
_cell_length_c 19.7887(2)
_cell_measurement_reflns_used 85839
_cell_measurement_temperature 143(2)
_cell_volume 3465.00(5)
_computing_cell_refinement HKL2000
_computing_data_collection XPRESS
_computing_data_reduction HKL2000
_computing_molecular_graphics SHELXTL-PLUS
_computing_publication_material 'SHELXL-97 (Sheldrick, 1997)'
_computing_structure_refinement 'SHELXL-97 (Sheldrick, 1997)'
_computing_structure_solution 'SHELXS-97 (Sheldrick, 1990)'
_diffrn_ambient_temperature 143(2)
_diffrn_measured_fraction_theta_full 0.993
_diffrn_measured_fraction_theta_max 0.993
_diffrn_measurement_device_type 'Nonius DIP2020 HU'
_diffrn_measurement_method phi-rotation
_diffrn_radiation_monochromator graphite
_diffrn_radiation_source 'fine-focus sealed tube'
_diffrn_radiation_type MoK\a
_diffrn_radiation_wavelength 0.71073
_diffrn_reflns_av_R_equivalents 0.047
_diffrn_reflns_av_sigmaI/netI 0.045
_diffrn_reflns_limit_h_max 13
_diffrn_reflns_limit_h_min -13
_diffrn_reflns_limit_k_max 19
_diffrn_reflns_limit_k_min -19
_diffrn_reflns_limit_l_max 24
_diffrn_reflns_limit_l_min -24
_diffrn_reflns_number 85839
_diffrn_reflns_theta_full 26.49
_diffrn_reflns_theta_max 26.49
_diffrn_reflns_theta_min 3.16
_exptl_absorpt_coefficient_mu 13.490
_exptl_absorpt_correction_T_max 0.881
_exptl_absorpt_correction_T_min 0.603
_exptl_absorpt_correction_type DELABS
_exptl_crystal_colour dark_red
_exptl_crystal_density_diffrn 2.430
_exptl_crystal_density_method 'not measured'
_exptl_crystal_description block
_exptl_crystal_F_000 2336
_exptl_crystal_size_max 0.30
_exptl_crystal_size_mid 0.20
_exptl_crystal_size_min 0.10
_refine_diff_density_max 1.064
_refine_diff_density_min -1.094
_refine_diff_density_rms 0.143
_refine_ls_extinction_method none
_refine_ls_goodness_of_fit_ref 1.168
_refine_ls_hydrogen_treatment riding
_refine_ls_matrix_type full
_refine_ls_number_parameters 352
_refine_ls_number_reflns 7114
_refine_ls_number_restraints 0
_refine_ls_restrained_S_all 1.168
_refine_ls_R_factor_all 0.0293
_refine_ls_R_factor_gt 0.0270
_refine_ls_shift/su_max 0.005
_refine_ls_shift/su_mean 0.000
_refine_ls_structure_factor_coef Fsqd
_refine_ls_weighting_details 'calc w=1/[\s^2^(Fo^2^)+(0.0120P)^2^+16.3378P] where P=(Fo^2^+2Fc^2^)/3'
_refine_ls_weighting_scheme calc
_refine_ls_wR_factor_gt 0.0632
_refine_ls_wR_factor_ref 0.0641
_reflns_number_gt 6780
_reflns_number_total 7114
_reflns_threshold_expression >2sigma(I)
_cod_data_source_file b403005b.txt
_cod_data_source_block '[(dppm)(AuBr)2Br22CH2Cl2]'
_cod_original_sg_symbol_H-M P2(1)/n
_cod_database_code 7014194

loop_
_symmetry_equiv_pos_as_xyz
'x, y, z'
'-x+1/2, y+1/2, -z+1/2'
'-x, -y, -z'
'x-1/2, -y-1/2, z-1/2'

loop_
_atom_site_label
_atom_site_type_symbol
_atom_site_fract_x
_atom_site_fract_y
_atom_site_fract_z
_atom_site_U_iso_or_equiv
_atom_site_adp_type
_atom_site_occupancy
_atom_site_symmetry_multiplicity
_atom_site_calc_flag
_atom_site_refinement_flags
_atom_site_disorder_assembly
_atom_site_disorder_group
Au1 Au -0.489042(16) 1.137884(12) 0.328866(9) 0.01779(6) Uani 1 1 d . . .
Au2 Au -0.778632(16) 1.222679(11) 0.299667(9) 0.01862(6) Uani 1 1 d . . .
P1 P -0.62006(10) 1.02520(8) 0.30627(6) 0.0157(2) Uani 1 1 d . . .
P2 P -0.84728(11) 1.11159(8) 0.23682(6) 0.0168(2) Uani 1 1 d . . .
Br1 Br -0.50844(5) 1.18331(4) 0.21081(3) 0.03725(14) Uani 1 1 d . . .
Br2 Br -0.34035(5) 1.25089(3) 0.35561(3) 0.02875(12) Uani 1 1 d . . .
Br3 Br -0.43772(5) 1.07959(4) 0.44153(3) 0.03185(13) Uani 1 1 d . . .
Br4 Br -0.70388(5) 1.34013(3) 0.36880(3) 0.02676(12) Uani 1 1 d . . .
C1 C -0.7243(4) 1.0358(3) 0.2288(2) 0.0189(10) Uani 1 1 d . . .
H1A H -0.7599 0.9799 0.2166 0.023 Uiso 1 1 calc R . .
H1B H -0.6782 1.0541 0.1913 0.023 Uiso 1 1 calc R . .
C111 C -0.7161(4) 0.9991(3) 0.3716(2) 0.0186(10) Uani 1 1 d . . .
C112 C -0.7390(4) 1.0535(4) 0.4234(2) 0.0230(11) Uani 1 1 d . . .
H11A H -0.7004 1.1071 0.4276 0.028 Uiso 1 1 calc R . .
C113 C -0.8185(5) 1.0293(4) 0.4688(3) 0.0320(13) Uani 1 1 d . . .
H11B H -0.8336 1.0660 0.5049 0.038 Uiso 1 1 calc R . .
C114 C -0.8766(5) 0.9515(4) 0.4621(3) 0.0331(13) Uani 1 1 d . . .
H11C H -0.9308 0.9354 0.4938 0.040 Uiso 1 1 calc R . .
C115 C -0.8559(5) 0.8981(4) 0.4102(3) 0.0286(12) Uani 1 1 d . . .
H11D H -0.8962 0.8452 0.4055 0.034 Uiso 1 1 calc R . .
C116 C -0.7755(4) 0.9219(3) 0.3642(3) 0.0238(11) Uani 1 1 d . . .
H11E H -0.7614 0.8854 0.3278 0.029 Uiso 1 1 calc R . .
C121 C -0.5285(4) 0.9338(3) 0.2941(3) 0.0195(10) Uani 1 1 d . . .
C122 C -0.4914(5) 0.9162(4) 0.2308(3) 0.0277(12) Uani 1 1 d . . .
H12A H -0.5171 0.9515 0.1932 0.033 Uiso 1 1 calc R . .
C123 C -0.4176(5) 0.8478(4) 0.2220(3) 0.0320(13) Uani 1 1 d . . .
H12B H -0.3923 0.8364 0.1786 0.038 Uiso 1 1 calc R . .
C124 C -0.3803(5) 0.7958(3) 0.2767(3) 0.0299(12) Uani 1 1 d . . .
H12C H -0.3299 0.7486 0.2708 0.036 Uiso 1 1 calc R . .
C125 C -0.4169(5) 0.8131(3) 0.3399(3) 0.0309(12) Uani 1 1 d . . .
H12D H -0.3911 0.7775 0.3773 0.037 Uiso 1 1 calc R . .
C126 C -0.4908(4) 0.8819(3) 0.3494(3) 0.0238(11) Uani 1 1 d . . .
H12E H -0.5154 0.8934 0.3929 0.029 Uiso 1 1 calc R . .
C211 C -0.8969(4) 1.1386(3) 0.1491(2) 0.0198(10) Uani 1 1 d . . .
C212 C -1.0022(5) 1.1052(4) 0.1141(3) 0.0279(12) Uani 1 1 d . . .
H21A H -1.0495 1.0654 0.1356 0.034 Uiso 1 1 calc R . .
C213 C -1.0372(5) 1.1307(4) 0.0476(3) 0.0316(13) Uani 1 1 d . . .
H21B H -1.1084 1.1078 0.0236 0.038 Uiso 1 1 calc R . .
C214 C -0.9693(5) 1.1892(4) 0.0161(3) 0.0303(12) Uani 1 1 d . . .
H21C H -0.9940 1.2065 -0.0293 0.036 Uiso 1 1 calc R . .
C215 C -0.8650(5) 1.2226(4) 0.0509(3) 0.0271(11) Uani 1 1 d . . .
H21D H -0.8184 1.2628 0.0294 0.033 Uiso 1 1 calc R . .
C216 C -0.8287(5) 1.1973(3) 0.1169(3) 0.0230(10) Uani 1 1 d . . .
H21E H -0.7570 1.2200 0.1405 0.028 Uiso 1 1 calc R . .
C221 C -0.9701(4) 1.0550(3) 0.2697(2) 0.0181(9) Uani 1 1 d . . .
C222 C -1.0342(5) 1.0965(3) 0.3169(3) 0.0246(11) Uani 1 1 d . . .
H22A H -1.0104 1.1515 0.3322 0.029 Uiso 1 1 calc R . .
C223 C -1.1329(5) 1.0575(4) 0.3414(3) 0.0284(12) Uani 1 1 d . . .
H22B H -1.1766 1.0856 0.3734 0.034 Uiso 1 1 calc R . .
C224 C -1.1673(5) 0.9772(4) 0.3188(3) 0.0286(12) Uani 1 1 d . . .
H22C H -1.2351 0.9508 0.3352 0.034 Uiso 1 1 calc R . .
C225 C -1.1035(5) 0.9354(3) 0.2725(3) 0.0267(11) Uani 1 1 d . . .
H22D H -1.1274 0.8804 0.2575 0.032 Uiso 1 1 calc R . .
C226 C -1.0046(4) 0.9740(3) 0.2482(3) 0.0224(10) Uani 1 1 d . . .
H22E H -0.9604 0.9450 0.2168 0.027 Uiso 1 1 calc R . .
C2 C -0.0797(7) 0.6969(5) 0.4982(4) 0.058(2) Uani 1 1 d . . .
H2A H -0.0586 0.6417 0.4791 0.069 Uiso 1 1 calc R . .
H2B H -0.1395 0.6867 0.5310 0.069 Uiso 1 1 calc R . .
Cl1 Cl -0.14378(19) 0.76146(15) 0.43302(11) 0.0667(6) Uani 1 1 d . . .
Cl2 Cl 0.05151(16) 0.74301(11) 0.54109(8) 0.0451(4) Uani 1 1 d . . .
C3 C 0.2595(8) 1.0541(5) -0.0356(6) 0.077(3) Uani 1 1 d . . .
H3A H 0.2694 1.1149 -0.0453 0.092 Uiso 1 1 calc R . .
H3B H 0.1729 1.0438 -0.0312 0.092 Uiso 1 1 calc R . .
Cl3 Cl 0.3428(4) 1.02977(18) 0.03962(13) 0.1207(14) Uani 1 1 d . . .
Cl4 Cl 0.30246(18) 0.99472(16) -0.10396(12) 0.0697(6) Uani 1 1 d . . .

loop_
_atom_site_aniso_label
_atom_site_aniso_U_11
_atom_site_aniso_U_22
_atom_site_aniso_U_33
_atom_site_aniso_U_23
_atom_site_aniso_U_13
_atom_site_aniso_U_12
Au1 0.01775(9) 0.01879(10) 0.01681(10) 0.00063(7) 0.00185(7) -0.00312(7)
Au2 0.02082(10) 0.01690(10) 0.01775(10) -0.00019(7) 0.00023(7) -0.00133(7)
P1 0.0153(6) 0.0169(6) 0.0151(6) 0.0000(5) 0.0028(4) -0.0012(4)
P2 0.0175(6) 0.0167(6) 0.0160(6) -0.0004(5) 0.0013(4) -0.0005(5)
Br1 0.0375(3) 0.0491(4) 0.0249(3) 0.0098(2) 0.0024(2) -0.0143(3)
Br2 0.0282(3) 0.0281(3) 0.0302(3) -0.0019(2) 0.0046(2) -0.0121(2)
Br3 0.0335(3) 0.0360(3) 0.0243(3) 0.0057(2) -0.0046(2) -0.0069(2)
Br4 0.0331(3) 0.0206(3) 0.0250(3) -0.0024(2) -0.0042(2) -0.0040(2)
C1 0.017(2) 0.025(3) 0.015(2) -0.0018(19) 0.0028(18) 0.0000(18)
C111 0.016(2) 0.021(2) 0.019(2) 0.0017(19) 0.0034(18) 0.0030(18)
C112 0.020(2) 0.032(3) 0.017(2) 0.001(2) 0.0019(19) 0.003(2)
C113 0.034(3) 0.041(3) 0.023(3) 0.001(2) 0.010(2) 0.011(3)
C114 0.024(3) 0.043(3) 0.035(3) 0.015(3) 0.014(2) 0.009(2)
C115 0.021(3) 0.031(3) 0.036(3) 0.009(2) 0.009(2) -0.001(2)
C116 0.020(2) 0.026(3) 0.026(3) 0.005(2) 0.005(2) -0.001(2)
C121 0.016(2) 0.017(2) 0.025(3) 0.000(2) 0.0030(19) 0.0006(18)
C122 0.024(3) 0.032(3) 0.027(3) -0.005(2) 0.006(2) 0.003(2)
C123 0.024(3) 0.038(3) 0.035(3) -0.012(3) 0.007(2) 0.002(2)
C124 0.017(2) 0.023(3) 0.051(4) -0.011(3) 0.007(2) -0.001(2)
C125 0.025(3) 0.023(3) 0.045(3) 0.008(2) 0.004(2) 0.002(2)
C126 0.021(2) 0.026(3) 0.026(3) 0.003(2) 0.008(2) -0.002(2)
C211 0.023(2) 0.017(2) 0.019(2) 0.0000(19) 0.0001(19) 0.0039(18)
C212 0.029(3) 0.030(3) 0.024(3) 0.004(2) -0.004(2) -0.005(2)
C213 0.034(3) 0.032(3) 0.027(3) 0.003(2) -0.008(2) -0.008(2)
C214 0.034(3) 0.038(3) 0.018(3) 0.005(2) -0.003(2) -0.001(2)
C215 0.028(3) 0.030(3) 0.023(3) 0.006(2) 0.004(2) -0.003(2)
C216 0.022(2) 0.025(3) 0.022(2) 0.002(2) -0.001(2) -0.001(2)
C221 0.015(2) 0.019(2) 0.020(2) 0.0027(19) -0.0001(18) 0.0016(18)
C222 0.025(3) 0.023(3) 0.026(3) -0.004(2) 0.004(2) -0.001(2)
C223 0.021(3) 0.037(3) 0.027(3) -0.004(2) 0.006(2) 0.003(2)
C224 0.019(3) 0.034(3) 0.033(3) 0.004(2) 0.005(2) -0.003(2)
C225 0.024(3) 0.025(3) 0.031(3) -0.001(2) 0.002(2) -0.005(2)
C226 0.024(3) 0.020(3) 0.024(3) -0.003(2) 0.005(2) 0.0033(19)
C2 0.050(4) 0.055(5) 0.068(5) 0.004(4) 0.003(4) -0.019(4)
Cl1 0.0579(12) 0.0741(14) 0.0626(13) -0.0006(10) -0.0186(10) 0.0019(10)
Cl2 0.0531(10) 0.0425(9) 0.0378(8) 0.0021(7) -0.0037(7) -0.0043(7)
C3 0.057(5) 0.035(4) 0.142(9) 0.008(5) 0.026(6) 0.000(4)
Cl3 0.233(4) 0.0755(18) 0.0653(15) 0.0266(13) 0.070(2) 0.075(2)
Cl4 0.0469(11) 0.0845(16) 0.0767(14) 0.0213(12) 0.0020(10) -0.0085(10)

loop_
_atom_type_symbol
_atom_type_description
_atom_type_scat_dispersion_real
_atom_type_scat_dispersion_imag
_atom_type_scat_source
C C 0.0033 0.0016 'International Tables Vol C Tables 4.2.6.8 and 6.1.1.4'
H H 0.0000 0.0000 'International Tables Vol C Tables 4.2.6.8 and 6.1.1.4'
Br Br -0.2901 2.4595 'International Tables Vol C Tables 4.2.6.8 and 6.1.1.4'
Au Au -2.0133 8.8022 'International Tables Vol C Tables 4.2.6.8 and 6.1.1.4'
P P 0.1023 0.0942 'International Tables Vol C Tables 4.2.6.8 and 6.1.1.4'
Cl Cl 0.1484 0.1585 'International Tables Vol C Tables 4.2.6.8 and 6.1.1.4'

loop_
_geom_angle_atom_site_label_1
_geom_angle_atom_site_label_2
_geom_angle_atom_site_label_3
_geom_angle
_geom_angle_site_symmetry_1
_geom_angle_site_symmetry_3
_geom_angle_publ_flag
P1 Au1 Br3 88.00(3) . . ?
P1 Au1 Br1 93.06(3) . . ?
Br3 Au1 Br1 169.78(2) . . ?
P1 Au1 Br2 176.38(3) . . ?
Br3 Au1 Br2 89.592(19) . . ?
Br1 Au1 Br2 88.83(2) . . ?
P2 Au2 Br4 178.95(3) . . ?
C121 P1 C111 107.3(2) . . ?
C121 P1 C1 106.2(2) . . ?
C111 P1 C1 104.5(2) . . ?
C121 P1 Au1 106.98(16) . . ?
C111 P1 Au1 116.42(17) . . ?
C1 P1 Au1 114.84(17) . . ?
C221 P2 C211 107.3(2) . . ?
C221 P2 C1 107.7(2) . . ?
C211 P2 C1 102.9(2) . . ?
C221 P2 Au2 114.45(16) . . ?
C211 P2 Au2 113.32(16) . . ?
C1 P2 Au2 110.38(16) . . ?
P1 C1 P2 113.5(3) . . ?
P1 C1 H1A 108.9 . . ?
P2 C1 H1A 108.9 . . ?
P1 C1 H1B 108.9 . . ?
P2 C1 H1B 108.9 . . ?
H1A C1 H1B 107.7 . . ?
C112 C111 C116 120.3(5) . . ?
C112 C111 P1 123.7(4) . . ?
C116 C111 P1 115.8(4) . . ?
C113 C112 C111 119.3(5) . . ?
C113 C112 H11A 120.3 . . ?
C111 C112 H11A 120.3 . . ?
C112 C113 C114 120.5(5) . . ?
C112 C113 H11B 119.7 . . ?
C114 C113 H11B 119.7 . . ?
C115 C114 C113 120.3(5) . . ?
C115 C114 H11C 119.8 . . ?
C113 C114 H11C 119.8 . . ?
C114 C115 C116 119.6(5) . . ?
C114 C115 H11D 120.2 . . ?
C116 C115 H11D 120.2 . . ?
C111 C116 C115 119.9(5) . . ?
C111 C116 H11E 120.0 . . ?
C115 C116 H11E 120.0 . . ?
C122 C121 C126 119.7(5) . . ?
C122 C121 P1 120.6(4) . . ?
C126 C121 P1 119.7(4) . . ?
C123 C122 C121 120.6(5) . . ?
C123 C122 H12A 119.7 . . ?
C121 C122 H12A 119.7 . . ?
C122 C123 C124 119.9(5) . . ?
C122 C123 H12B 120.0 . . ?
C124 C123 H12B 120.0 . . ?
C125 C124 C123 119.7(5) . . ?
C125 C124 H12C 120.1 . . ?
C123 C124 H12C 120.1 . . ?
C124 C125 C126 120.9(5) . . ?
C124 C125 H12D 119.6 . . ?
C126 C125 H12D 119.6 . . ?
C125 C126 C121 119.2(5) . . ?
C125 C126 H12E 120.4 . . ?
C121 C126 H12E 120.4 . . ?
C216 C211 C212 119.5(5) . . ?
C216 C211 P2 118.0(4) . . ?
C212 C211 P2 122.5(4) . . ?
C213 C212 C211 119.5(5) . . ?
C213 C212 H21A 120.2 . . ?
C211 C212 H21A 120.2 . . ?
C214 C213 C212 120.6(5) . . ?
C214 C213 H21B 119.7 . . ?
C212 C213 H21B 119.7 . . ?
C213 C214 C215 119.8(5) . . ?
C213 C214 H21C 120.1 . . ?
C215 C214 H21C 120.1 . . ?
C216 C215 C214 120.1(5) . . ?
C216 C215 H21D 119.9 . . ?
C214 C215 H21D 119.9 . . ?
C215 C216 C211 120.4(5) . . ?
C215 C216 H21E 119.8 . . ?
C211 C216 H21E 119.8 . . ?
C226 C221 C222 119.7(4) . . ?
C226 C221 P2 122.6(4) . . ?
C222 C221 P2 117.7(4) . . ?
C223 C222 C221 120.0(5) . . ?
C223 C222 H22A 120.0 . . ?
C221 C222 H22A 120.0 . . ?
C224 C223 C222 119.7(5) . . ?
C224 C223 H22B 120.2 . . ?
C222 C223 H22B 120.2 . . ?
C225 C224 C223 120.5(5) . . ?
C225 C224 H22C 119.7 . . ?
C223 C224 H22C 119.7 . . ?
C224 C225 C226 120.0(5) . . ?
C224 C225 H22D 120.0 . . ?
C226 C225 H22D 120.0 . . ?
C225 C226 C221 120.0(5) . . ?
C225 C226 H22E 120.0 . . ?
C221 C226 H22E 120.0 . . ?
Cl1 C2 Cl2 111.4(4) . . ?
Cl1 C2 H2A 109.3 . . ?
Cl2 C2 H2A 109.3 . . ?
Cl1 C2 H2B 109.3 . . ?
Cl2 C2 H2B 109.3 . . ?
H2A C2 H2B 108.0 . . ?
Cl3 C3 Cl4 112.5(5) . . ?
Cl3 C3 H3A 109.1 . . ?
Cl4 C3 H3A 109.1 . . ?
Cl3 C3 H3B 109.1 . . ?
Cl4 C3 H3B 109.1 . . ?
H3A C3 H3B 107.8 . . ?

loop_
_geom_bond_atom_site_label_1
_geom_bond_atom_site_label_2
_geom_bond_distance
_geom_bond_site_symmetry_2
_geom_bond_publ_flag
Au1 P1 2.3169(12) . ?
Au1 Br3 2.4240(6) . ?
Au1 Br1 2.4319(6) . ?
Au1 Br2 2.4555(5) . ?
Au2 P2 2.2409(12) . ?
Au2 Br4 2.4040(5) . ?
P1 C121 1.801(5) . ?
P1 C111 1.812(5) . ?
P1 C1 1.828(5) . ?
P2 C221 1.812(5) . ?
P2 C211 1.815(5) . ?
P2 C1 1.839(5) . ?
C1 H1A 0.9900 . ?
C1 H1B 0.9900 . ?
C111 C112 1.383(7) . ?
C111 C116 1.390(7) . ?
C112 C113 1.381(7) . ?
C112 H11A 0.9500 . ?
C113 C114 1.390(9) . ?
C113 H11B 0.9500 . ?
C114 C115 1.369(8) . ?
C114 H11C 0.9500 . ?
C115 C116 1.394(7) . ?
C115 H11D 0.9500 . ?
C116 H11E 0.9500 . ?
C121 C122 1.388(7) . ?
C121 C126 1.397(7) . ?
C122 C123 1.382(8) . ?
C122 H12A 0.9500 . ?
C123 C124 1.387(9) . ?
C123 H12B 0.9500 . ?
C124 C125 1.382(8) . ?
C124 H12C 0.9500 . ?
C125 C126 1.389(7) . ?
C125 H12D 0.9500 . ?
C126 H12E 0.9500 . ?
C211 C216 1.396(7) . ?
C211 C212 1.399(7) . ?
C212 C213 1.392(7) . ?
C212 H21A 0.9500 . ?
C213 C214 1.385(8) . ?
C213 H21B 0.9500 . ?
C214 C215 1.388(8) . ?
C214 H21C 0.9500 . ?
C215 C216 1.385(7) . ?
C215 H21D 0.9500 . ?
C216 H21E 0.9500 . ?
C221 C226 1.394(7) . ?
C221 C222 1.398(7) . ?
C222 C223 1.392(7) . ?
C222 H22A 0.9500 . ?
C223 C224 1.387(8) . ?
C223 H22B 0.9500 . ?
C224 C225 1.385(8) . ?
C224 H22C 0.9500 . ?
C225 C226 1.388(7) . ?
C225 H22D 0.9500 . ?
C226 H22E 0.9500 . ?
C2 Cl1 1.738(8) . ?
C2 Cl2 1.765(7) . ?
C2 H2A 0.9900 . ?
C2 H2B 0.9900 . ?
C3 Cl3 1.712(11) . ?
C3 Cl4 1.755(10) . ?
C3 H3A 0.9900 . ?
C3 H3B 0.9900 . ?

loop_
_geom_torsion_atom_site_label_1
_geom_torsion_atom_site_label_2
_geom_torsion_atom_site_label_3
_geom_torsion_atom_site_label_4
_geom_torsion
_geom_torsion_site_symmetry_1
_geom_torsion_site_symmetry_2
_geom_torsion_site_symmetry_3
_geom_torsion_site_symmetry_4
_geom_torsion_publ_flag
Br3 Au1 P1 C121 -74.62(17) . . . . ?
Br1 Au1 P1 C121 95.21(17) . . . . ?
Br2 Au1 P1 C121 -26.3(6) . . . . ?
Br3 Au1 P1 C111 45.29(17) . . . . ?
Br1 Au1 P1 C111 -144.88(17) . . . . ?
Br2 Au1 P1 C111 93.7(5) . . . . ?
Br3 Au1 P1 C1 167.84(17) . . . . ?
Br1 Au1 P1 C1 -22.33(17) . . . . ?
Br2 Au1 P1 C1 -143.8(5) . . . . ?
Br4 Au2 P2 C221 62.8(19) . . . . ?
Br4 Au2 P2 C211 -174(24) . . . . ?
Br4 Au2 P2 C1 -58.9(19) . . . . ?
C121 P1 C1 P2 168.0(3) . . . . ?
C111 P1 C1 P2 54.7(3) . . . . ?
Au1 P1 C1 P2 -74.0(3) . . . . ?
C221 P2 C1 P1 -87.8(3) . . . . ?
C211 P2 C1 P1 159.0(3) . . . . ?
Au2 P2 C1 P1 37.8(3) . . . . ?
C121 P1 C111 C112 137.7(4) . . . . ?
C1 P1 C111 C112 -109.9(4) . . . . ?
Au1 P1 C111 C112 17.9(5) . . . . ?
C121 P1 C111 C116 -47.5(4) . . . . ?
C1 P1 C111 C116 65.0(4) . . . . ?
Au1 P1 C111 C116 -167.2(3) . . . . ?
C116 C111 C112 C113 2.0(7) . . . . ?
P1 C111 C112 C113 176.7(4) . . . . ?
C111 C112 C113 C114 -1.0(8) . . . . ?
C112 C113 C114 C115 -0.3(8) . . . . ?
C113 C114 C115 C116 0.5(8) . . . . ?
C112 C111 C116 C115 -1.8(7) . . . . ?
P1 C111 C116 C115 -176.9(4) . . . . ?
C114 C115 C116 C111 0.6(8) . . . . ?
C111 P1 C121 C122 148.6(4) . . . . ?
C1 P1 C121 C122 37.3(5) . . . . ?
Au1 P1 C121 C122 -85.8(4) . . . . ?
C111 P1 C121 C126 -33.6(5) . . . . ?
C1 P1 C121 C126 -144.9(4) . . . . ?
Au1 P1 C121 C126 92.0(4) . . . . ?
C126 C121 C122 C123 -0.1(8) . . . . ?
P1 C121 C122 C123 177.7(4) . . . . ?
C121 C122 C123 C124 0.4(8) . . . . ?
C122 C123 C124 C125 -0.4(8) . . . . ?
C123 C124 C125 C126 0.1(8) . . . . ?
C124 C125 C126 C121 0.1(8) . . . . ?
C122 C121 C126 C125 -0.1(7) . . . . ?
P1 C121 C126 C125 -177.9(4) . . . . ?
C221 P2 C211 C216 166.9(4) . . . . ?
C1 P2 C211 C216 -79.6(4) . . . . ?
Au2 P2 C211 C216 39.6(4) . . . . ?
C221 P2 C211 C212 -10.8(5) . . . . ?
C1 P2 C211 C212 102.7(5) . . . . ?
Au2 P2 C211 C212 -138.1(4) . . . . ?
C216 C211 C212 C213 0.2(8) . . . . ?
P2 C211 C212 C213 177.9(4) . . . . ?
C211 C212 C213 C214 -0.5(9) . . . . ?
C212 C213 C214 C215 0.3(9) . . . . ?
C213 C214 C215 C216 0.2(9) . . . . ?
C214 C215 C216 C211 -0.4(8) . . . . ?
C212 C211 C216 C215 0.2(8) . . . . ?
P2 C211 C216 C215 -177.6(4) . . . . ?
C211 P2 C221 C226 69.6(4) . . . . ?
C1 P2 C221 C226 -40.6(5) . . . . ?
Au2 P2 C221 C226 -163.8(4) . . . . ?
C211 P2 C221 C222 -108.2(4) . . . . ?
C1 P2 C221 C222 141.6(4) . . . . ?
Au2 P2 C221 C222 18.4(4) . . . . ?
C226 C221 C222 C223 -0.8(8) . . . . ?
P2 C221 C222 C223 177.0(4) . . . . ?
C221 C222 C223 C224 0.0(8) . . . . ?
C222 C223 C224 C225 0.6(8) . . . . ?
C223 C224 C225 C226 -0.3(8) . . . . ?
C224 C225 C226 C221 -0.6(8) . . . . ?
C222 C221 C226 C225 1.2(7) . . . . ?
P2 C221 C226 C225 -176.6(4) . . . . ?
